data_1571899
loop_
_publ_author_name
'Fan, Chang-Chun'
'Liu, Cheng-Dong'
'Liang, Bei-Dou'
'Ju, Tong-Yu'
'Wang, Wei'
'Jin, Ming-Liang'
'Chai, Chao-Yang'
'Zhang, Wen'

_publ_section_title
;
 Chiral three-dimensional organic-inorganic lead iodide hybrid
 semiconductors.
;
_journal_issue 29
_journal_name_full 'Chemical science'
_journal_page_first 11374
_journal_page_last 11381
_journal_paper_doi 10.1039/d4sc00954a
_journal_volume 15
_journal_year 2024
_chemical_formula_moiety 'I6 Pb2, C7 H11 N2'
_chemical_formula_sum 'C7 H11 I6 N2 Pb2'
_chemical_formula_weight 1298.96
_space_group_crystal_system orthorhombic
_space_group_IT_number 20
_space_group_name_Hall 'C 2c 2'
_space_group_name_H-M_alt 'C 2 2 21'
_atom_sites_solution_hydrogens mixed
_atom_sites_solution_primary iterative
_audit_creation_date 2024-01-05
_audit_creation_method
;
Olex2 1.5
(compiled 2023.03.06 svn.rbb2c1857 for OlexSys, GUI svn.r6748)
;
_audit_update_record
;
2024-01-05 deposited with the CCDC.	2024-06-13 downloaded from the CCDC.
;
_cell_angle_alpha 90
_cell_angle_beta 90
_cell_angle_gamma 90
_cell_formula_units_Z 8
_cell_length_a 12.9621(7)
_cell_length_b 18.7875(13)
_cell_length_c 17.6666(9)
_cell_measurement_reflns_used 3248
_cell_measurement_temperature 298.53(10)
_cell_measurement_theta_max 30.6130
_cell_measurement_theta_min 3.9010
_cell_volume 4302.3(4)
_computing_cell_refinement 'CrysAlisPro 1.171.40.84a (Rigaku OD, 2020)'
_computing_data_collection 'CrysAlisPro 1.171.40.84a (Rigaku OD, 2020)'
_computing_data_reduction 'CrysAlisPro 1.171.40.84a (Rigaku OD, 2020)'
_computing_molecular_graphics 'Olex2 1.5 (Dolomanov et al., 2009)'
_computing_publication_material 'Olex2 1.5 (Dolomanov et al., 2009)'
_computing_structure_refinement 'SHELXL 2018/3 (Sheldrick, 2015)'
_computing_structure_solution 'olex2.solve (Bourhis et al., 2015)'
_diffrn_ambient_environment air
_diffrn_ambient_temperature 298.53(10)
_diffrn_detector 'Hybrid Pixel Array Detector'
_diffrn_detector_area_resol_mean 10.0000
_diffrn_detector_type HyPix
_diffrn_measured_fraction_theta_full 1.000
_diffrn_measured_fraction_theta_max 0.808
_diffrn_measurement_details
;
List of Runs (angles in degrees, time in seconds):

  # Type    Start    End  Width  t~exp~   \w     \q     \k     \f   Frames
#--------------------------------------------------------------------------
  1  \w    -23.00  53.00   0.50    2.00    --   -7.05  38.00   0.00  152
  2  \w    -35.00  -3.00   0.50    2.00    --   -7.05  87.00 134.00   64
  3  \w    -18.00  14.00   0.50    2.00    --   -7.05 -99.00-120.00   64
  4  \w     -9.00  18.00   0.50    2.00    --   -7.05 -99.00-150.00   54
;
_diffrn_measurement_device 'four-circle diffractometer'
_diffrn_measurement_device_type 'XtaLAB Synergy R, DW system, HyPix'
_diffrn_measurement_method '\w scans'
_diffrn_orient_matrix_type 'CrysAlisPro convention (1999,Acta A55,543-557)'
_diffrn_orient_matrix_UB_11 -0.0116812000
_diffrn_orient_matrix_UB_12 -0.0368952000
_diffrn_orient_matrix_UB_13 0.0005537000
_diffrn_orient_matrix_UB_21 -0.0476403000
_diffrn_orient_matrix_UB_22 0.0069374000
_diffrn_orient_matrix_UB_23 -0.0183189000
_diffrn_orient_matrix_UB_31 0.0242479000
_diffrn_orient_matrix_UB_32 -0.0041222000
_diffrn_orient_matrix_UB_33 -0.0357085000
_diffrn_radiation_monochromator mirror
_diffrn_radiation_probe x-ray
_diffrn_radiation_type 'Mo K\a'
_diffrn_radiation_wavelength 0.71073
_diffrn_reflns_av_R_equivalents 0.0252
_diffrn_reflns_av_unetI/netI 0.0380
_diffrn_reflns_Laue_measured_fraction_full 1.000
_diffrn_reflns_Laue_measured_fraction_max 0.808
_diffrn_reflns_limit_h_max 14
_diffrn_reflns_limit_h_min -18
_diffrn_reflns_limit_k_max 21
_diffrn_reflns_limit_k_min -23
_diffrn_reflns_limit_l_max 24
_diffrn_reflns_limit_l_min -21
_diffrn_reflns_number 11819
_diffrn_reflns_point_group_measured_fraction_full 0.982
_diffrn_reflns_point_group_measured_fraction_max 0.759
_diffrn_reflns_theta_full 25.242
_diffrn_reflns_theta_max 30.652
_diffrn_reflns_theta_min 1.909
_diffrn_source 'Rotating-anode X-ray tube'
_diffrn_source_type 'Rigaku (Mo) X-ray Source'
_exptl_absorpt_coefficient_mu 24.230
_exptl_absorpt_correction_T_max 1.00000
_exptl_absorpt_correction_T_min 0.71819
_exptl_absorpt_correction_type multi-scan
_exptl_absorpt_process_details
;
CrysAlisPro 1.171.40.84a (Rigaku Oxford Diffraction, 2020)
Empirical absorption correction using spherical harmonics,
implemented in SCALE3 ABSPACK scaling algorithm.
;
_exptl_crystal_colour 'metallic reddish red'
_exptl_crystal_colour_lustre metallic
_exptl_crystal_colour_modifier reddish
_exptl_crystal_colour_primary red
_exptl_crystal_density_diffrn 4.011
_exptl_crystal_description block
_exptl_crystal_F_000 4392
_exptl_crystal_size_max 0.03
_exptl_crystal_size_mid 0.03
_exptl_crystal_size_min 0.02
_refine_diff_density_max 1.955
_refine_diff_density_min -2.707
_refine_diff_density_rms 0.293
_refine_ls_abs_structure_details
;
 Refined as an inversion twin.
;
_refine_ls_abs_structure_Flack 0.41(2)
_refine_ls_extinction_method none
_refine_ls_goodness_of_fit_ref 1.075
_refine_ls_hydrogen_treatment constr
_refine_ls_matrix_type full
_refine_ls_number_parameters 176
_refine_ls_number_reflns 5064
_refine_ls_number_restraints 374
_refine_ls_restrained_S_all 1.053
_refine_ls_R_factor_all 0.0791
_refine_ls_R_factor_gt 0.0424
_refine_ls_shift/su_max 0.001
_refine_ls_shift/su_mean 0.000
_refine_ls_structure_factor_coef Fsqd
_refine_ls_weighting_details 'w=1/[\s^2^(Fo^2^)+(0.0414P)^2^] where P=(Fo^2^+2Fc^2^)/3'
_refine_ls_weighting_scheme calc
_refine_ls_wR_factor_gt 0.0952
_refine_ls_wR_factor_ref 0.1058
_reflns_Friedel_coverage 0.716
_reflns_Friedel_fraction_full 0.958
_reflns_Friedel_fraction_max 0.700
_reflns_number_gt 3198
_reflns_number_total 5064
_reflns_threshold_expression 'I > 2\s(I)'
_cod_data_source_file d4sc00954a2.cif
_cod_data_source_block 3S-298K
_cod_depositor_comments 'Adding full bibliography for 1571897--1571906.cif.'
_cod_database_code 1571899
_shelx_shelxl_version_number 2018/3
_chemical_oxdiff_formula 'C1 H1 N1 I1 Pb1'
_shelx_space_group_comment
;
The symmetry employed for this shelxl refinement is uniquely defined
by the following loop, which should always be used as a source of
symmetry information in preference to the above space-group names.
They are only intended as comments.
;
_shelx_estimated_absorpt_t_max 0.643
_shelx_estimated_absorpt_t_min 0.530
_reflns_odcompleteness_completeness 99.80
_reflns_odcompleteness_iscentric 1
_reflns_odcompleteness_theta 26.32
_olex2_refinement_description
;
1. Twinned data refinement
 Scales: 0.58546
 0.41454
2. Restrained distances
 N1B-C2 = N1A-C2
 1.47 with sigma of 0.02
3. Uiso/Uaniso restraints and constraints
N2 \\sim H2 \\sim C2 \\sim H2A \\sim C3 \\sim C4 \\sim H4 \\sim C5 \\sim H5
\\sim C6 \\sim H6 \\sim C7 \\sim H7 \\sim N1A \\sim H1AA \\sim H1AB \\sim H1AC
\\sim C1A \\sim H1AD \\sim H1AE \\sim H1AF \\sim N1B \\sim H1BA \\sim H1BB
\\sim C1B \\sim H1BC \\sim H1BD \\sim H1BE: within 1.7A with sigma of 0.04 and
sigma for terminal atoms of 0.08 within 1.7A
Uanis(N1A) \\sim Ueq, Uanis(C1B) \\sim Ueq, Uanis(N1B) \\sim Ueq, Uanis(C1A)
\\sim Ueq: with sigma of 0.01 and sigma for terminal atoms of 0.02
4. Rigid body (RIGU) restrains
 N2, H2, C2, C3, C4, H4, C5, H5, C6, H6, C7, H7, N1A, C1A, N1B, C1B
 with sigma for 1-2 distances of 0.004 and sigma for 1-3 distances of 0.004
 C7, C3, C4, C5, C6, N2, C2, N1B, C1A, N1A, C1B
 with sigma for 1-2 distances of 0.004 and sigma for 1-3 distances of 0.004
5. Others
 Fixed Sof: H2A(0.5) N1A(0.5) H1AA(0.5) H1AB(0.5) H1AC(0.5) C1A(0.5) H1AD(0.5)
 H1AE(0.5) H1AF(0.5) N1B(0.5) H1BA(0.5) H1BB(0.5) C1B(0.5) H1BC(0.5) H1BD(0.5)
 H1BE(0.5)
6.a Riding coordinates:
 N1A(H1AA,H1AB,H1AC), C1A(H1AD,H1AE,H1AF), C1B(H1BC,H1BD,H1BE)
6.b Ternary CH refined with riding coordinates:
 C2(H2A)
6.c Aromatic/amide H refined with riding coordinates:
 N2(H2), C4(H4), C5(H5), C6(H6), C7(H7)
6.d X=CH2 refined with riding coordinates:
 N1B(H1BA,H1BB)
;
_olex2_submission_special_instructions 'No special instructions were received'
_oxdiff_exptl_absorpt_empirical_details
;
Empirical correction (ABSPACK) includes:
- Absorption correction using spherical harmonics
- Frame scaling
;
_oxdiff_exptl_absorpt_empirical_full_max 1.378
_oxdiff_exptl_absorpt_empirical_full_min 0.732

loop_
_space_group_symop_operation_xyz
'x, y, z'
'-x, -y, z+1/2'
'-x, y, -z+1/2'
'x, -y, -z'
'x+1/2, y+1/2, z'
'-x+1/2, -y+1/2, z+1/2'
'-x+1/2, y+1/2, -z+1/2'
'x+1/2, -y+1/2, -z'

loop_
_atom_site_label
_atom_site_type_symbol
_atom_site_fract_x
_atom_site_fract_y
_atom_site_fract_z
_atom_site_U_iso_or_equiv
_atom_site_adp_type
_atom_site_occupancy
_atom_site_site_symmetry_order
_atom_site_calc_flag
_atom_site_refinement_flags_posn
_atom_site_refinement_flags_adp
_atom_site_refinement_flags_occupancy
_atom_site_disorder_assembly
_atom_site_disorder_group
Pb1 Pb 0.50366(5) 0.87540(4) 1.11965(4) 0.0313(2) Uani 1 1 d . . . . .
Pb2 Pb 0.50125(5) 0.62501(4) 0.87857(4) 0.0313(2) Uani 1 1 d . . . . .
I1 I 0.500000 0.75564(12) 1.250000 0.0308(5) Uani 1 2 d S T P . .
I2 I 0.500000 0.99043(13) 1.250000 0.0333(5) Uani 1 2 d S T P . .
I3 I 0.5303(2) 1.000000 1.000000 0.0516(7) Uani 1 2 d S T P . .
I4 I 0.500000 0.50276(13) 0.750000 0.0326(5) Uani 1 2 d S T P . .
I5 I 0.4762(3) 0.500000 1.000000 0.0668(9) Uani 1 2 d S T P . .
I6 I 0.500000 0.74265(13) 0.750000 0.0342(6) Uani 1 2 d S T P . .
I7 I 0.75160(14) 0.86566(7) 1.12723(5) 0.0429(3) Uani 1 1 d . . . . .
I8 I 0.75135(15) 0.60834(7) 0.88967(6) 0.0575(4) Uani 1 1 d . . . . .
I9 I 0.4909(3) 0.74543(15) 1.00227(14) 0.0780(6) Uani 1 1 d . . . . .
N2 N 0.744(2) 0.9392(10) 0.8529(8) 0.083(5) Uani 1 1 d . U . . .
H2 H 0.734808 0.979246 0.875290 0.100 Uiso 1 1 calc R U . . .
C2 C 0.747(2) 0.8540(13) 0.6578(9) 0.085(6) Uani 1 1 d D U . . .
H2A H 0.749507 0.803493 0.644252 0.102 Uiso 0.5 1 calc R U P A 1
C3 C 0.748(2) 0.8671(9) 0.7430(6) 0.042(3) Uani 1 1 d . U . . .
C4 C 0.751(2) 0.8093(9) 0.7861(8) 0.056(4) Uani 1 1 d . U . . .
H4 H 0.748149 0.765066 0.762575 0.067 Uiso 1 1 calc R U . . .
C5 C 0.758(2) 0.8115(11) 0.8635(9) 0.064(5) Uani 1 1 d . U . . .
H5 H 0.763719 0.770996 0.893448 0.077 Uiso 1 1 calc R U . . .
C6 C 0.7543(19) 0.8783(12) 0.8920(11) 0.075(5) Uani 1 1 d . U . . .
H6 H 0.759627 0.882521 0.944281 0.091 Uiso 1 1 calc R U . . .
C7 C 0.750(2) 0.9345(9) 0.7757(9) 0.051(3) Uani 1 1 d . U . . .
H7 H 0.754749 0.975208 0.745981 0.061 Uiso 1 1 calc R U . . .
N1A N 0.821(3) 0.898(2) 0.617(2) 0.083(10) Uani 0.5 1 d D U P B 1
H1AA H 0.830971 0.879242 0.570626 0.100 Uiso 0.5 1 d R U P B 1
H1AB H 0.880681 0.897722 0.641706 0.100 Uiso 0.5 1 d R U P B 1
H1AC H 0.797871 0.941922 0.612266 0.100 Uiso 0.5 1 d R U P B 1
C1A C 0.657(3) 0.892(2) 0.625(2) 0.043(8) Uani 0.5 1 d . U P B 1
H1AD H 0.596411 0.880657 0.653503 0.065 Uiso 0.5 1 d R U P B 1
H1AE H 0.648111 0.877597 0.573353 0.065 Uiso 0.5 1 d R U P B 1
H1AF H 0.669521 0.942317 0.627103 0.065 Uiso 0.5 1 d R U P B 1
N1B N 0.655(3) 0.859(2) 0.615(2) 0.080(10) Uani 0.5 1 d D U P B 2
H1BA H 0.657703 0.872887 0.568661 0.096 Uiso 0.5 1 calc R U P B 2
H1BB H 0.596990 0.848470 0.635373 0.096 Uiso 0.5 1 calc R U P B 2
C1B C 0.852(3) 0.872(3) 0.626(3) 0.062(9) Uani 0.5 1 d . U P B 2
H1BC H 0.866858 0.921569 0.632893 0.093 Uiso 0.5 1 d R U P B 2
H1BD H 0.852288 0.861139 0.572643 0.093 Uiso 0.5 1 d R U P B 2
H1BE H 0.903728 0.843899 0.650833 0.093 Uiso 0.5 1 d R U P B 2

loop_
_atom_site_aniso_label
_atom_site_aniso_U_11
_atom_site_aniso_U_22
_atom_site_aniso_U_33
_atom_site_aniso_U_23
_atom_site_aniso_U_13
_atom_site_aniso_U_12
Pb1 0.0352(5) 0.0327(4) 0.0260(4) -0.0007(3) 0.0020(3) 0.0007(8)
Pb2 0.0381(5) 0.0302(4) 0.0255(4) 0.0001(3) -0.0008(3) -0.0032(8)
I1 0.0267(13) 0.0342(13) 0.0317(10) 0.000 0.0032(10) 0.000
I2 0.0385(12) 0.0317(12) 0.0299(10) 0.000 -0.0005(11) 0.000
I3 0.0615(16) 0.0507(16) 0.0425(12) 0.0214(10) 0.000 0.000
I4 0.0405(12) 0.0283(11) 0.0292(10) 0.000 0.0021(11) 0.000
I5 0.101(2) 0.0573(18) 0.0418(13) 0.0274(12) 0.000 0.000
I6 0.0429(16) 0.0301(13) 0.0295(10) 0.000 -0.0001(11) 0.000
I7 0.0251(5) 0.0466(7) 0.0571(6) 0.0097(4) -0.0060(8) 0.0020(10)
I8 0.0288(5) 0.0760(11) 0.0676(7) -0.0050(6) -0.0027(9) 0.0039(11)
I9 0.1178(16) 0.0673(12) 0.0488(8) -0.0354(7) 0.0075(7) -0.0280(10)
N2 0.096(12) 0.072(10) 0.082(8) -0.024(7) -0.008(13) 0.030(13)
C2 0.086(9) 0.123(16) 0.047(7) 0.000(8) -0.008(9) 0.016(14)
C3 0.022(6) 0.064(9) 0.039(5) -0.004(5) -0.002(6) 0.002(11)
C4 0.042(8) 0.052(9) 0.074(7) -0.006(6) -0.015(11) -0.021(12)
C5 0.052(11) 0.075(10) 0.066(7) 0.042(7) 0.010(11) 0.003(13)
C6 0.064(11) 0.103(12) 0.060(9) 0.006(7) -0.044(10) 0.026(14)
C7 0.027(7) 0.053(9) 0.073(7) 0.000(6) 0.010(12) -0.012(12)
N1A 0.085(14) 0.11(2) 0.059(15) -0.005(15) 0.009(14) 0.022(15)
C1A 0.064(12) 0.043(17) 0.023(13) -0.002(13) -0.014(11) -0.032(13)
N1B 0.099(13) 0.10(2) 0.043(15) 0.014(17) -0.023(12) -0.014(17)
C1B 0.090(13) 0.07(2) 0.024(14) -0.014(16) 0.007(12) 0.032(16)

loop_
_atom_type_symbol
_atom_type_description
_atom_type_scat_dispersion_real
_atom_type_scat_dispersion_imag
_atom_type_scat_source
C C 0.0033 0.0016 'International Tables Vol C Tables 4.2.6.8 and 6.1.1.4'
H H 0.0000 0.0000 'International Tables Vol C Tables 4.2.6.8 and 6.1.1.4'
I I -0.4742 1.8119 'International Tables Vol C Tables 4.2.6.8 and 6.1.1.4'
N N 0.0061 0.0033 'International Tables Vol C Tables 4.2.6.8 and 6.1.1.4'
Pb Pb -3.3944 10.1111 'International Tables Vol C Tables 4.2.6.8 and 6.1.1.4'

loop_
_geom_angle_atom_site_label_1
_geom_angle_atom_site_label_2
_geom_angle_atom_site_label_3
_geom_angle
_geom_angle_site_symmetry_1
_geom_angle_site_symmetry_3
_geom_angle_publ_flag
I1 Pb1 I7 86.86(3) . . ?
I1 Pb1 I8 94.94(3) . 8_467 ?
I2 Pb1 I1 87.50(4) . . ?
I2 Pb1 I3 89.00(4) . . ?
I2 Pb1 I7 91.35(3) . . ?
I2 Pb1 I8 87.59(3) . 8_467 ?
I2 Pb1 I9 172.48(6) . . ?
I3 Pb1 I1 173.51(5) . . ?
I3 Pb1 I7 87.76(6) . . ?
I3 Pb1 I8 90.37(6) . 8_467 ?
I3 Pb1 I9 97.85(5) . . ?
I7 Pb1 I8 177.87(5) . 8_467 ?
I9 Pb1 I1 85.97(5) . . ?
I9 Pb1 I7 92.02(7) . . ?
I9 Pb1 I8 89.25(7) . 8_467 ?
I4 Pb2 I7 90.64(3) . 8_467 ?
I4 Pb2 I8 88.80(3) . . ?
I5 Pb2 I4 87.08(4) . . ?
I5 Pb2 I7 87.69(6) . 8_467 ?
I5 Pb2 I8 89.43(7) . . ?
I6 Pb2 I4 89.53(4) . . ?
I6 Pb2 I5 173.02(6) . . ?
I6 Pb2 I7 86.25(3) . 8_467 ?
I6 Pb2 I8 96.61(3) . . ?
I7 Pb2 I8 177.08(4) 8_467 . ?
I9 Pb2 I4 177.18(7) . . ?
I9 Pb2 I5 93.31(5) . . ?
I9 Pb2 I6 89.78(6) . . ?
I9 Pb2 I7 86.58(7) . 8_467 ?
I9 Pb2 I8 94.00(7) . . ?
Pb1 I1 Pb1 91.34(6) 3_657 . ?
Pb1 I2 Pb1 93.65(6) . 3_657 ?
Pb1 I3 Pb1 167.49(10) . 4_577 ?
Pb2 I4 Pb2 89.37(6) 3_656 . ?
Pb2 I5 Pb2 168.36(12) 4_567 . ?
Pb2 I6 Pb2 91.57(6) . 3_656 ?
Pb1 I7 Pb2 172.38(4) . 8_567 ?
Pb2 I8 Pb1 167.45(5) . 8_567 ?
Pb2 I9 Pb1 173.46(11) . . ?
C6 N2 H2 121.5 . . ?
C6 N2 C7 117.0(18) . . ?
C7 N2 H2 121.5 . . ?
C3 C2 H2A 113.4 . . ?
N1A C2 H2A 113.4 . . ?
N1A C2 C3 113(3) . . ?
N1A C2 C1A 93(3) . . ?
C1A C2 H2A 113.4 . . ?
C1A C2 C3 109(3) . . ?
N1B C2 C3 122(3) . . ?
N1B C2 C1B 123(3) . . ?
C1B C2 C3 109(3) . . ?
C4 C3 C2 115.7(17) . . ?
C4 C3 C7 120.4(14) . . ?
C7 C3 C2 123.8(17) . . ?
C3 C4 H4 118.3 . . ?
C3 C4 C5 123.3(17) . . ?
C5 C4 H4 118.3 . . ?
C4 C5 H5 123.3 . . ?
C6 C5 C4 113.4(17) . . ?
C6 C5 H5 123.3 . . ?
N2 C6 C5 127.0(18) . . ?
N2 C6 H6 116.5 . . ?
C5 C6 H6 116.5 . . ?
N2 C7 C3 118.1(16) . . ?
N2 C7 H7 121.0 . . ?
C3 C7 H7 121.0 . . ?
C2 N1A H1AA 109.5 . . ?
C2 N1A H1AB 108.9 . . ?
C2 N1A H1AC 110.1 . . ?
H1AA N1A H1AB 109.5 . . ?
H1AA N1A H1AC 109.5 . . ?
H1AB N1A H1AC 109.5 . . ?
C2 C1A H1AD 109.5 . . ?
C2 C1A H1AE 109.6 . . ?
C2 C1A H1AF 109.3 . . ?
H1AD C1A H1AE 109.5 . . ?
H1AD C1A H1AF 109.5 . . ?
H1AE C1A H1AF 109.5 . . ?
C2 N1B H1BA 120.0 . . ?
C2 N1B H1BB 120.0 . . ?
H1BA N1B H1BB 120.0 . . ?
C2 C1B H1BC 110.2 . . ?
C2 C1B H1BD 108.7 . . ?
C2 C1B H1BE 109.5 . . ?
H1BC C1B H1BD 109.5 . . ?
H1BC C1B H1BE 109.5 . . ?
H1BD C1B H1BE 109.5 . . ?

loop_
_geom_bond_atom_site_label_1
_geom_bond_atom_site_label_2
_geom_bond_distance
_geom_bond_site_symmetry_2
_geom_bond_publ_flag
Pb1 I1 3.2200(19) . ?
Pb1 I2 3.1584(19) . ?
Pb1 I3 3.1729(9) . ?
Pb1 I7 3.222(2) . ?
Pb1 I8 3.289(2) 8_467 ?
Pb1 I9 3.208(2) . ?
Pb2 I4 3.230(2) . ?
Pb2 I5 3.1974(9) . ?
Pb2 I6 3.1693(19) . ?
Pb2 I7 3.242(2) 8_467 ?
Pb2 I8 3.263(2) . ?
Pb2 I9 3.148(2) . ?
N2 H2 0.8600 . ?
N2 C6 1.34(2) . ?
N2 C7 1.367(18) . ?
C2 H2A 0.9800 . ?
C2 C3 1.53(2) . ?
C2 N1A 1.46(2) . ?
C2 C1A 1.48(5) . ?
C2 N1B 1.41(2) . ?
C2 C1B 1.51(6) . ?
C3 C4 1.33(2) . ?
C3 C7 1.39(2) . ?
C4 H4 0.9300 . ?
C4 C5 1.370(19) . ?
C5 H5 0.9300 . ?
C5 C6 1.35(3) . ?
C6 H6 0.9300 . ?
C7 H7 0.9300 . ?
N1A H1AA 0.8901 . ?
N1A H1AB 0.8900 . ?
N1A H1AC 0.8900 . ?
C1A H1AD 0.9600 . ?
C1A H1AE 0.9599 . ?
C1A H1AF 0.9599 . ?
N1B H1BA 0.8600 . ?
N1B H1BB 0.8600 . ?
C1B H1BC 0.9603 . ?
C1B H1BD 0.9599 . ?
C1B H1BE 0.9599 . ?

loop_
_geom_torsion_atom_site_label_1
_geom_torsion_atom_site_label_2
_geom_torsion_atom_site_label_3
_geom_torsion_atom_site_label_4
_geom_torsion
_geom_torsion_site_symmetry_1
_geom_torsion_site_symmetry_2
_geom_torsion_site_symmetry_3
_geom_torsion_site_symmetry_4
_geom_torsion_publ_flag
C2 C3 C4 C5 177(3) . . . . ?
C2 C3 C7 N2 176(3) . . . . ?
C3 C4 C5 C6 4(4) . . . . ?
C4 C3 C7 N2 -6(4) . . . . ?
C4 C5 C6 N2 1(4) . . . . ?
C6 N2 C7 C3 10(5) . . . . ?
C7 N2 C6 C5 -8(4) . . . . ?
C7 C3 C4 C5 -1(4) . . . . ?
N1A C2 C3 C4 -132(3) . . . . ?
N1A C2 C3 C7 46(4) . . . . ?
C1A C2 C3 C4 126(3) . . . . ?
C1A C2 C3 C7 -56(4) . . . . ?
N1B C2 C3 C4 102(3) . . . . ?
N1B C2 C3 C7 -80(4) . . . . ?
C1B C2 C3 C4 -106(3) . . . . ?
C1B C2 C3 C7 72(4) . . . . ?

loop_
_twin_individual_id
_twin_individual_mass_fraction_refined
1 0.58546
2 0.41454
